data_7150000
loop_
_publ_author_name
'Pritchard, Robin G.'
'Stoodley, Richard J.'
'Yuen, Wai-Hung'

_publ_section_title
;
 Studies related to carba-pyranoses: synthesis of acetylated
 derivatives of
 4-amino-2,4-dideoxy-3-O-(beta-D-glucopyranosyl)-beta-L-(and beta-D-)
 altrocarba-pyranose from a D-glucose template.
;
_journal_issue 1
_journal_name_full 'Organic &amp; biomolecular chemistry'
_journal_page_first 162
_journal_page_last 171
_journal_paper_doi 10.1039/b410556g
_journal_volume 3
_journal_year 2005
_chemical_absolute_configuration rm
_chemical_compound_source 'synthesis as described'
_chemical_formula_moiety 'C22 H31 N1 O15'
_chemical_formula_sum 'C22 H31 N O15'
_chemical_formula_weight 549.48
_chemical_name_systematic
;
?
;
_space_group_IT_number 4
_symmetry_cell_setting monoclinic
_symmetry_Int_Tables_number 4
_symmetry_space_group_name_Hall 'P 2yb'
_symmetry_space_group_name_H-M 'P 1 21 1'
_atom_sites_solution_hydrogens geom
_atom_sites_solution_primary direct
_atom_sites_solution_secondary difmap
_audit_conform_dict_location ftp://ftp.iucr.org/pub/cif_core.dic
_audit_conform_dict_name cif_core.dic
_audit_conform_dict_version 2.2
_audit_creation_date 2004-07-20T00:21:10-00:00
_audit_creation_method 'WinGX routine CIF_UPDATE'
_cell_angle_alpha 90
_cell_angle_beta 105.380(2)
_cell_angle_gamma 90
_cell_formula_units_Z 2
_cell_length_a 5.773(1)
_cell_length_b 22.641(3)
_cell_length_c 10.86(2)
_cell_measurement_reflns_used 25
_cell_measurement_temperature 293(2)
_cell_measurement_theta_max 25
_cell_measurement_theta_min 1.5
_cell_measurement_wavelength 0.71073
_cell_volume 1369(3)
_computing_cell_refinement 'CAD4 Express (Enraf Nonius, 1994)'
_computing_data_collection 'CAD4 Express (Enraf Nonius, 1994)'
_computing_data_reduction 'XCAD4 (Harms & Wocadlo, 1995)'
_computing_molecular_graphics 'Ortep-3 for Windows (Farrugia, 1997)'
_computing_publication_material 'WinGX publication routines (Farrugia, 1999)'
_computing_structure_refinement 'SHELXL-97 (Sheldrick, 1997)'
_computing_structure_solution 'SHELXS-97 (Sheldrick, 1997)'
_diffrn_ambient_temperature 293(2)
_diffrn_detector 'scintillation LiI'
_diffrn_detector_dtime 1.195
_diffrn_measured_fraction_theta_full 0.998
_diffrn_measured_fraction_theta_max 0.998
_diffrn_measurement_device '\k-geometry diffractometer'
_diffrn_measurement_device_type 'Enraf Nonius CAD4'
_diffrn_measurement_method 'non-profiled omega/2theta scans'
_diffrn_orient_matrix_type
;
x-axis points to radiation source
the matrix is specified in reciprocal space
;
_diffrn_orient_matrix_UB_11 0.020001
_diffrn_orient_matrix_UB_12 -0.00335
_diffrn_orient_matrix_UB_13 0.094061
_diffrn_orient_matrix_UB_21 -0.166928
_diffrn_orient_matrix_UB_22 -0.015986
_diffrn_orient_matrix_UB_23 -0.016465
_diffrn_orient_matrix_UB_31 0.063356
_diffrn_orient_matrix_UB_32 -0.041036
_diffrn_orient_matrix_UB_33 -0.001245
_diffrn_radiation_monochromator graphite
_diffrn_radiation_probe x-ray
_diffrn_radiation_type MoK\a
_diffrn_radiation_wavelength 0.71069
_diffrn_reflns_av_R_equivalents 0.0482
_diffrn_reflns_av_unetI/netI 0.1336
_diffrn_reflns_limit_h_max 6
_diffrn_reflns_limit_h_min 0
_diffrn_reflns_limit_k_max 26
_diffrn_reflns_limit_k_min 0
_diffrn_reflns_limit_l_max 12
_diffrn_reflns_limit_l_min -12
_diffrn_reflns_number 4176
_diffrn_reflns_theta_full 24.97
_diffrn_reflns_theta_max 24.97
_diffrn_reflns_theta_min 3.33
_diffrn_source 'Enraf Nonius FR590'
_diffrn_standards_decay_% -5
_diffrn_standards_interval_time 60
_diffrn_standards_number 3
_exptl_absorpt_coefficient_mu 0.114
_exptl_absorpt_correction_T_max 0.9776
_exptl_absorpt_correction_T_min 0.9666
_exptl_absorpt_correction_type psi-scan
_exptl_absorpt_process_details
;
North A.C.T., Phillips D.C. & Mathews F.S. (1968) Acta. Cryst. A24, 351
Number of psi-scan sets used was   3
Theta correction was applied.
Averaged transmission function was used.
No Fourier smoothing was applied.
;
_exptl_crystal_colour colourless
_exptl_crystal_density_diffrn 1.333
_exptl_crystal_density_method 'not measured'
_exptl_crystal_description needle
_exptl_crystal_F_000 580
_exptl_crystal_size_max 0.3
_exptl_crystal_size_mid 0.2
_exptl_crystal_size_min 0.2
_refine_diff_density_max 0.176
_refine_diff_density_min -0.176
_refine_diff_density_rms 0.042
_refine_ls_abs_structure_details 'Flack H D (1983), Acta Cryst. A39, 876-881'
_refine_ls_abs_structure_Flack 1(2)
_refine_ls_extinction_method none
_refine_ls_goodness_of_fit_ref 1.009
_refine_ls_hydrogen_treatment mixed
_refine_ls_matrix_type full
_refine_ls_number_parameters 343
_refine_ls_number_reflns 2451
_refine_ls_number_restraints 1
_refine_ls_restrained_S_all 1.009
_refine_ls_R_factor_all 0.1852
_refine_ls_R_factor_gt 0.0617
_refine_ls_shift/su_max 0
_refine_ls_shift/su_mean 0
_refine_ls_structure_factor_coef Fsqd
_refine_ls_weighting_details 'calc w=1/[\s^2^(Fo^2^)+(0.0420P)^2^+0.0000P] where P=(Fo^2^+2Fc^2^)/3'
_refine_ls_weighting_scheme calc
_refine_ls_wR_factor_gt 0.0844
_refine_ls_wR_factor_ref 0.1141
_reflns_number_gt 1085
_reflns_number_total 2451
_reflns_threshold_expression >2sigma(I)
_cod_data_source_file b410556g.txt
_cod_data_source_block simon
_cod_original_cell_volume 1368.6(4)
_cod_original_sg_symbol_H-M 'P 21'
_cod_database_code 7150000
_diffrn_standards_decay_corr_max 1.017
_diffrn_standards_decay_corr_min 0.919

loop_
_symmetry_equiv_pos_as_xyz
'x, y, z'
'-x, y+1/2, -z'

loop_
_atom_site_label
_atom_site_type_symbol
_atom_site_fract_x
_atom_site_fract_y
_atom_site_fract_z
_atom_site_U_iso_or_equiv
_atom_site_adp_type
_atom_site_occupancy
_atom_site_symmetry_multiplicity
_atom_site_calc_flag
_atom_site_refinement_flags
_atom_site_disorder_assembly
_atom_site_disorder_group
C1' C 0.3903(15) 0.2891(4) 0.2544(8) 0.051(2) Uani 1 1 d . . .
H1' H 0.2662 0.3037 0.2933 0.061 Uiso 1 1 calc R . .
C1 C 0.2853(15) 0.1071(3) 0.4603(7) 0.049(2) Uani 1 1 d . . .
H1 H 0.1222 0.1083 0.4035 0.058 Uiso 1 1 calc R . .
C2' C 0.5719(15) 0.3368(3) 0.2559(7) 0.047(2) Uani 1 1 d . . .
H2' H 0.7108 0.3201 0.2322 0.056 Uiso 1 1 calc R . .
C2 C 0.4449(15) 0.1446(3) 0.4002(7) 0.047(2) Uani 1 1 d . . .
H2 H 0.6089 0.1439 0.4562 0.056 Uiso 1 1 calc R . .
C3' C 0.4710(15) 0.3872(3) 0.1691(7) 0.042(2) Uani 1 1 d . . .
H3' H 0.3649 0.4104 0.2074 0.051 Uiso 1 1 calc R . .
C3 C 0.3581(15) 0.2079(3) 0.3849(7) 0.047(2) Uani 1 1 d . . .
H3 H 0.1926 0.2084 0.3308 0.056 Uiso 1 1 calc R . .
C4 C 0.3613(16) 0.2336(4) 0.5123(8) 0.058(2) Uani 1 1 d . . .
H4A H 0.3055 0.2741 0.5018 0.07 Uiso 1 1 calc R . .
H4B H 0.5244 0.2335 0.5669 0.07 Uiso 1 1 calc R . .
C4' C 0.3271(15) 0.3648(3) 0.0388(7) 0.048(2) Uani 1 1 d . . .
H4' H 0.4355 0.3483 -0.0082 0.058 Uiso 1 1 calc R . .
C5 C 0.2022(18) 0.1980(4) 0.5739(8) 0.067(3) Uani 1 1 d . . .
H5A H 0.0373 0.2001 0.5193 0.08 Uiso 1 1 calc R . .
C5' C 0.1491(17) 0.3187(3) 0.0544(8) 0.054(2) Uani 1 1 d . . .
H5' H 0.0415 0.3356 0.1014 0.065 Uiso 1 1 calc R . .
C6 C 0.2771(16) 0.1343(3) 0.5887(7) 0.059(3) Uani 1 1 d . . .
H6A H 0.1647 0.1123 0.6233 0.071 Uiso 1 1 calc R . .
H6B H 0.4347 0.1313 0.6486 0.071 Uiso 1 1 calc R . .
C6' C 0.0023(18) 0.2938(5) -0.0711(9) 0.084(3) Uani 1 1 d . . .
H61' H -0.0803 0.3251 -0.1264 0.1 Uiso 1 1 calc R . .
H62' H 0.1046 0.2728 -0.1143 0.1 Uiso 1 1 calc R . .
C7 C 0.3582(19) 0.0445(4) 0.4788(7) 0.051(2) Uani 1 1 d . . .
C7' C 0.874(2) 0.3590(4) 0.4496(10) 0.065(3) Uani 1 1 d . . .
C8 C 0.6788(19) -0.0240(4) 0.5137(10) 0.093(3) Uani 1 1 d . . .
H8A H 0.8481 -0.0245 0.5208 0.139 Uiso 1 1 calc R . .
H8B H 0.597 -0.0488 0.444 0.139 Uiso 1 1 calc R . .
H8C H 0.6505 -0.0384 0.5916 0.139 Uiso 1 1 calc R . .
C8' C 0.9153(18) 0.3659(4) 0.5901(8) 0.079(3) Uani 1 1 d . . .
H81' H 0.7634 0.3677 0.6103 0.118 Uiso 1 1 calc R . .
H82' H 1.0033 0.4016 0.6175 0.118 Uiso 1 1 calc R . .
H83' H 1.0055 0.3328 0.6329 0.118 Uiso 1 1 calc R . .
C9' C 0.6415(19) 0.4834(4) 0.1663(8) 0.060(3) Uani 1 1 d . . .
C10' C 0.8535(17) 0.5147(4) 0.1395(10) 0.085(3) Uani 1 1 d . . .
H10A H 0.9612 0.4862 0.1197 0.128 Uiso 1 1 calc R . .
H10B H 0.9361 0.5369 0.2135 0.128 Uiso 1 1 calc R . .
H10C H 0.7983 0.541 0.0684 0.128 Uiso 1 1 calc R . .
C11' C 0.271(2) 0.4395(5) -0.1269(10) 0.079(4) Uani 1 1 d . . .
C12' C 0.133(3) 0.4926(4) -0.1715(9) 0.123(5) Uani 1 1 d . . .
H12A H 0.0109 0.4972 -0.1268 0.185 Uiso 1 1 calc R . .
H12B H 0.0582 0.4893 -0.2615 0.185 Uiso 1 1 calc R . .
H12C H 0.2371 0.5263 -0.1558 0.185 Uiso 1 1 calc R . .
C13' C -0.199(2) 0.2005(5) -0.0942(9) 0.077(3) Uani 1 1 d . . .
C14' C -0.3600(19) 0.1630(5) -0.0398(9) 0.102(4) Uani 1 1 d . . .
H14A H -0.4028 0.184 0.0277 0.154 Uiso 1 1 calc R . .
H14B H -0.2779 0.1271 -0.0066 0.154 Uiso 1 1 calc R . .
H14C H -0.5027 0.1536 -0.1056 0.154 Uiso 1 1 calc R . .
N1 N 0.449(2) 0.1216(3) 0.2722(9) 0.077(3) Uani 1 1 d . . .
O2' O 0.6439(11) 0.3574(2) 0.3850(5) 0.0520(15) Uani 1 1 d . . .
O2A O 0.2655(19) 0.1098(4) 0.1961(7) 0.125(4) Uani 1 1 d . . .
O2B O 0.6516(16) 0.1167(4) 0.2562(7) 0.116(3) Uani 1 1 d . . .
O3' O 0.6655(10) 0.4242(2) 0.1549(4) 0.0532(15) Uani 1 1 d . . .
O3 O 0.5065(10) 0.2406(2) 0.3226(5) 0.0552(15) Uani 1 1 d . . .
O4' O 0.1967(11) 0.4141(2) -0.0298(5) 0.0653(17) Uani 1 1 d . . .
O5' O 0.2843(10) 0.2718(2) 0.1266(5) 0.0525(16) Uani 1 1 d . . .
O5 O 0.2094(14) 0.2262(2) 0.6929(6) 0.104(3) Uani 1 1 d . . .
H5 H 0.2553 0.2025 0.7514 0.155 Uiso 1 1 calc R . .
O6' O -0.1704(11) 0.2534(3) -0.0388(5) 0.075(2) Uani 1 1 d . . .
O7' O 1.0345(13) 0.3552(4) 0.3984(7) 0.103(2) Uani 1 1 d . . .
O7A O 0.2255(12) 0.0054(3) 0.4879(7) 0.088(2) Uani 1 1 d . . .
O7B O 0.5884(12) 0.0364(2) 0.4906(6) 0.0663(17) Uani 1 1 d . . .
O9' O 0.4776(13) 0.5067(3) 0.1924(7) 0.095(3) Uani 1 1 d . . .
O11' O 0.4393(17) 0.4202(4) -0.1596(7) 0.118(3) Uani 1 1 d . . .
O13' O -0.1160(16) 0.1878(3) -0.1789(7) 0.129(3) Uani 1 1 d . . .

loop_
_atom_site_aniso_label
_atom_site_aniso_U_11
_atom_site_aniso_U_22
_atom_site_aniso_U_33
_atom_site_aniso_U_23
_atom_site_aniso_U_13
_atom_site_aniso_U_12
C1' 0.060(6) 0.048(6) 0.054(6) 0.009(5) 0.031(5) -0.004(5)
C1 0.047(6) 0.041(5) 0.057(6) 0.011(4) 0.013(5) -0.002(5)
C2' 0.056(6) 0.043(5) 0.044(6) -0.008(4) 0.018(5) 0.007(5)
C2 0.061(6) 0.036(5) 0.042(5) 0.002(4) 0.012(5) -0.001(5)
C3' 0.044(5) 0.037(5) 0.047(5) 0.010(4) 0.015(4) -0.009(4)
C3 0.052(6) 0.052(6) 0.048(5) 0.012(4) 0.032(5) 0.002(5)
C4 0.073(7) 0.048(5) 0.063(6) 0.007(5) 0.035(5) 0.011(5)
C4' 0.064(6) 0.037(5) 0.050(5) 0.009(4) 0.027(5) 0.008(5)
C5 0.100(8) 0.056(6) 0.058(6) -0.008(5) 0.048(6) -0.005(6)
C5' 0.080(7) 0.040(5) 0.050(6) 0.011(5) 0.028(5) -0.001(5)
C6 0.090(7) 0.043(5) 0.055(6) 0.004(4) 0.039(5) -0.014(5)
C6' 0.116(9) 0.093(7) 0.047(6) -0.009(6) 0.031(6) -0.046(8)
C7 0.066(8) 0.038(6) 0.052(6) 0.002(4) 0.024(6) -0.009(6)
C7' 0.080(8) 0.044(6) 0.074(7) -0.005(5) 0.023(7) 0.024(6)
C8 0.095(8) 0.055(7) 0.148(10) 0.029(6) 0.067(7) 0.026(6)
C8' 0.101(8) 0.082(7) 0.046(6) -0.008(5) 0.007(5) 0.007(6)
C9' 0.067(8) 0.046(7) 0.069(6) 0.006(5) 0.022(6) -0.004(6)
C10' 0.084(8) 0.054(6) 0.125(9) 0.009(6) 0.040(7) -0.011(6)
C11' 0.098(10) 0.073(9) 0.054(7) 0.009(6) 0.001(7) -0.018(7)
C12' 0.230(15) 0.049(7) 0.077(8) 0.018(6) 0.016(8) 0.001(9)
C13' 0.104(8) 0.080(8) 0.044(6) 0.004(6) 0.016(6) -0.018(7)
C14' 0.125(10) 0.097(8) 0.096(8) 0.000(7) 0.048(7) -0.053(8)
N1 0.135(10) 0.043(5) 0.075(7) -0.004(4) 0.066(7) 0.010(6)
O2' 0.052(4) 0.053(4) 0.052(4) 0.003(3) 0.017(3) 0.013(3)
O2A 0.165(9) 0.145(8) 0.065(5) -0.043(5) 0.031(5) -0.058(7)
O2B 0.160(8) 0.112(6) 0.107(6) 0.033(5) 0.091(6) 0.061(6)
O3' 0.063(4) 0.038(3) 0.064(4) 0.006(3) 0.026(3) 0.001(3)
O3 0.067(4) 0.044(3) 0.068(4) 0.020(3) 0.042(3) 0.006(3)
O4' 0.087(5) 0.059(4) 0.051(4) 0.016(3) 0.019(3) 0.003(4)
O5' 0.076(4) 0.044(3) 0.044(4) -0.004(3) 0.027(3) -0.010(3)
O5 0.194(8) 0.058(4) 0.087(5) -0.001(4) 0.087(5) 0.005(5)
O6' 0.089(5) 0.091(5) 0.048(4) -0.002(4) 0.023(4) -0.031(5)
O7' 0.067(5) 0.146(7) 0.100(5) -0.022(5) 0.025(5) 0.021(5)
O7A 0.057(5) 0.061(4) 0.147(7) 0.014(4) 0.030(5) -0.007(4)
O7B 0.058(5) 0.045(4) 0.104(5) 0.027(3) 0.036(4) 0.010(3)
O9' 0.090(6) 0.055(4) 0.161(8) -0.003(4) 0.073(5) 0.004(5)
O11' 0.158(8) 0.124(7) 0.090(6) 0.051(5) 0.062(6) 0.003(7)
O13' 0.199(9) 0.105(6) 0.117(6) -0.048(5) 0.099(6) -0.066(6)

loop_
_atom_type_symbol
_atom_type_description
_atom_type_scat_dispersion_real
_atom_type_scat_dispersion_imag
_atom_type_scat_source
C C 0.0033 0.0016 'International Tables Vol C Tables 4.2.6.8 and 6.1.1.4'
H H 0 0 'International Tables Vol C Tables 4.2.6.8 and 6.1.1.4'
N N 0.0061 0.0033 'International Tables Vol C Tables 4.2.6.8 and 6.1.1.4'
O O 0.0106 0.006 'International Tables Vol C Tables 4.2.6.8 and 6.1.1.4'

loop_
_geom_angle_atom_site_label_1
_geom_angle_atom_site_label_2
_geom_angle_atom_site_label_3
_geom_angle
_geom_angle_site_symmetry_1
_geom_angle_site_symmetry_3
_geom_angle_publ_flag
O3 C1' O5' 108.9(7) . . ?
O3 C1' C2' 108.9(6) . . ?
O5' C1' C2' 109.2(6) . . ?
O3 C1' H1' 109.9 . . ?
O5' C1' H1' 109.9 . . ?
C2' C1' H1' 109.9 . . ?
C7 C1 C2 114.2(7) . . ?
C7 C1 C6 109.7(6) . . ?
C2 C1 C6 109.5(6) . . ?
C7 C1 H1 107.7 . . ?
C2 C1 H1 107.7 . . ?
C6 C1 H1 107.7 . . ?
O2' C2' C3' 109.4(6) . . ?
O2' C2' C1' 105.4(7) . . ?
C3' C2' C1' 112.8(6) . . ?
O2' C2' H2' 109.7 . . ?
C3' C2' H2' 109.7 . . ?
C1' C2' H2' 109.7 . . ?
N1 C2 C3 108.4(6) . . ?
N1 C2 C1 111.5(7) . . ?
C3 C2 C1 110.8(6) . . ?
N1 C2 H2 108.7 . . ?
C3 C2 H2 108.7 . . ?
C1 C2 H2 108.7 . . ?
O3' C3' C2' 109.1(6) . . ?
O3' C3' C4' 110.0(6) . . ?
C2' C3' C4' 110.8(6) . . ?
O3' C3' H3' 109 . . ?
C2' C3' H3' 109 . . ?
C4' C3' H3' 109 . . ?
O3 C3 C4 111.9(7) . . ?
O3 C3 C2 108.7(6) . . ?
C4 C3 C2 110.1(6) . . ?
O3 C3 H3 108.7 . . ?
C4 C3 H3 108.7 . . ?
C2 C3 H3 108.7 . . ?
C3 C4 C5 110.1(7) . . ?
C3 C4 H4A 109.6 . . ?
C5 C4 H4A 109.6 . . ?
C3 C4 H4B 109.6 . . ?
C5 C4 H4B 109.6 . . ?
H4A C4 H4B 108.2 . . ?
O4' C4' C5' 108.5(7) . . ?
O4' C4' C3' 107.6(6) . . ?
C5' C4' C3' 110.2(6) . . ?
O4' C4' H4' 110.2 . . ?
C5' C4' H4' 110.2 . . ?
C3' C4' H4' 110.2 . . ?
O5 C5 C6 113.1(7) . . ?
O5 C5 C4 106.8(7) . . ?
C6 C5 C4 111.6(7) . . ?
O5 C5 H5A 108.4 . . ?
C6 C5 H5A 108.4 . . ?
C4 C5 H5A 108.4 . . ?
O5' C5' C4' 106.7(7) . . ?
O5' C5' C6' 108.2(7) . . ?
C4' C5' C6' 113.2(7) . . ?
O5' C5' H5' 109.5 . . ?
C4' C5' H5' 109.5 . . ?
C6' C5' H5' 109.5 . . ?
C5 C6 C1 111.4(7) . . ?
C5 C6 H6A 109.4 . . ?
C1 C6 H6A 109.4 . . ?
C5 C6 H6B 109.4 . . ?
C1 C6 H6B 109.4 . . ?
H6A C6 H6B 108 . . ?
O6' C6' C5' 105.8(7) . . ?
O6' C6' H61' 110.6 . . ?
C5' C6' H61' 110.6 . . ?
O6' C6' H62' 110.6 . . ?
C5' C6' H62' 110.6 . . ?
H61' C6' H62' 108.7 . . ?
O7A C7 O7B 122.9(8) . . ?
O7A C7 C1 124.0(10) . . ?
O7B C7 C1 113.1(8) . . ?
O7' C7' O2' 122.6(9) . . ?
O7' C7' C8' 123.3(10) . . ?
O2' C7' C8' 114.1(10) . . ?
O7B C8 H8A 109.5 . . ?
O7B C8 H8B 109.5 . . ?
H8A C8 H8B 109.5 . . ?
O7B C8 H8C 109.5 . . ?
H8A C8 H8C 109.5 . . ?
H8B C8 H8C 109.5 . . ?
C7' C8' H81' 109.5 . . ?
C7' C8' H82' 109.5 . . ?
H81' C8' H82' 109.5 . . ?
C7' C8' H83' 109.5 . . ?
H81' C8' H83' 109.5 . . ?
H82' C8' H83' 109.5 . . ?
O9' C9' O3' 124.8(9) . . ?
O9' C9' C10' 125.3(9) . . ?
O3' C9' C10' 109.8(9) . . ?
C9' C10' H10A 109.5 . . ?
C9' C10' H10B 109.5 . . ?
H10A C10' H10B 109.5 . . ?
C9' C10' H10C 109.5 . . ?
H10A C10' H10C 109.5 . . ?
H10B C10' H10C 109.5 . . ?
O11' C11' O4' 121.2(11) . . ?
O11' C11' C12' 128.3(12) . . ?
O4' C11' C12' 110.3(11) . . ?
C11' C12' H12A 109.5 . . ?
C11' C12' H12B 109.5 . . ?
H12A C12' H12B 109.5 . . ?
C11' C12' H12C 109.5 . . ?
H12A C12' H12C 109.5 . . ?
H12B C12' H12C 109.5 . . ?
O13' C13' O6' 122.9(10) . . ?
O13' C13' C14' 126.5(11) . . ?
O6' C13' C14' 110.5(9) . . ?
C13' C14' H14A 109.5 . . ?
C13' C14' H14B 109.5 . . ?
H14A C14' H14B 109.5 . . ?
C13' C14' H14C 109.5 . . ?
H14A C14' H14C 109.5 . . ?
H14B C14' H14C 109.5 . . ?
O2A N1 O2B 125.9(10) . . ?
O2A N1 C2 119.6(10) . . ?
O2B N1 C2 114.5(10) . . ?
C7' O2' C2' 121.0(7) . . ?
C9' O3' C3' 117.6(7) . . ?
C1' O3 C3 113.3(6) . . ?
C11' O4' C4' 119.8(8) . . ?
C1' O5' C5' 111.4(6) . . ?
C5 O5 H5 109.5 . . ?
C13' O6' C6' 117.7(8) . . ?
C7 O7B C8 117.0(7) . . ?

loop_
_geom_bond_atom_site_label_1
_geom_bond_atom_site_label_2
_geom_bond_distance
_geom_bond_site_symmetry_2
_geom_bond_publ_flag
C1' O3 1.393(9) . ?
C1' O5' 1.416(8) . ?
C1' C2' 1.502(10) . ?
C1' H1' 0.98 . ?
C1 C7 1.476(11) . ?
C1 C2 1.521(10) . ?
C1 C6 1.536(9) . ?
C1 H1 0.98 . ?
C2' O2' 1.431(8) . ?
C2' C3' 1.496(10) . ?
C2' H2' 0.98 . ?
C2 N1 1.491(10) . ?
C2 C3 1.512(9) . ?
C2 H2 0.98 . ?
C3' O3' 1.442(8) . ?
C3' C4' 1.526(10) . ?
C3' H3' 0.98 . ?
C3 O3 1.432(8) . ?
C3 C4 1.497(10) . ?
C3 H3 0.98 . ?
C4 C5 1.504(10) . ?
C4 H4A 0.97 . ?
C4 H4B 0.97 . ?
C4' O4' 1.439(9) . ?
C4' C5' 1.505(10) . ?
C4' H4' 0.98 . ?
C5 O5 1.432(9) . ?
C5 C6 1.503(10) . ?
C5 H5A 0.98 . ?
C5' O5' 1.424(8) . ?
C5' C6' 1.510(10) . ?
C5' H5' 0.98 . ?
C6 H6A 0.97 . ?
C6 H6B 0.97 . ?
C6' O6' 1.461(9) . ?
C6' H61' 0.97 . ?
C6' H62' 0.97 . ?
C7 O7A 1.193(9) . ?
C7 O7B 1.314(9) . ?
C7' O7' 1.202(10) . ?
C7' O2' 1.330(11) . ?
C7' C8' 1.489(11) . ?
C8 O7B 1.462(9) . ?
C8 H8A 0.96 . ?
C8 H8B 0.96 . ?
C8 H8C 0.96 . ?
C8' H81' 0.96 . ?
C8' H82' 0.96 . ?
C8' H83' 0.96 . ?
C9' O9' 1.181(10) . ?
C9' O3' 1.356(9) . ?
C9' C10' 1.508(11) . ?
C10' H10A 0.96 . ?
C10' H10B 0.96 . ?
C10' H10C 0.96 . ?
C11' O11' 1.200(11) . ?
C11' O4' 1.368(11) . ?
C11' C12' 1.453(13) . ?
C12' H12A 0.96 . ?
C12' H12B 0.96 . ?
C12' H12C 0.96 . ?
C13' O13' 1.180(10) . ?
C13' O6' 1.333(11) . ?
C13' C14' 1.490(12) . ?
C14' H14A 0.96 . ?
C14' H14B 0.96 . ?
C14' H14C 0.96 . ?
N1 O2A 1.190(10) . ?
N1 O2B 1.230(10) . ?
O5 H5 0.82 . ?

loop_
_geom_torsion_atom_site_label_1
_geom_torsion_atom_site_label_2
_geom_torsion_atom_site_label_3
_geom_torsion_atom_site_label_4
_geom_torsion
_geom_torsion_site_symmetry_1
_geom_torsion_site_symmetry_2
_geom_torsion_site_symmetry_3
_geom_torsion_site_symmetry_4
_geom_torsion_publ_flag
O3 C1' C2' O2' -69.2(7) . . . . ?
O5' C1' C2' O2' 171.9(6) . . . . ?
O3 C1' C2' C3' 171.5(6) . . . . ?
O5' C1' C2' C3' 52.7(8) . . . . ?
C7 C1 C2 N1 59.2(9) . . . . ?
C6 C1 C2 N1 -177.3(7) . . . . ?
C7 C1 C2 C3 -180.0(7) . . . . ?
C6 C1 C2 C3 -56.5(9) . . . . ?
O2' C2' C3' O3' 75.4(8) . . . . ?
C1' C2' C3' O3' -167.7(6) . . . . ?
O2' C2' C3' C4' -163.4(6) . . . . ?
C1' C2' C3' C4' -46.5(8) . . . . ?
N1 C2 C3 O3 -54.6(9) . . . . ?
C1 C2 C3 O3 -177.3(6) . . . . ?
N1 C2 C3 C4 -177.5(8) . . . . ?
C1 C2 C3 C4 59.8(8) . . . . ?
O3 C3 C4 C5 179.7(6) . . . . ?
C2 C3 C4 C5 -59.3(9) . . . . ?
O3' C3' C4' O4' -70.8(7) . . . . ?
C2' C3' C4' O4' 168.5(6) . . . . ?
O3' C3' C4' C5' 171.1(7) . . . . ?
C2' C3' C4' C5' 50.4(9) . . . . ?
C3 C4 C5 O5 -178.4(7) . . . . ?
C3 C4 C5 C6 57.6(10) . . . . ?
O4' C4' C5' O5' -177.8(6) . . . . ?
C3' C4' C5' O5' -60.2(8) . . . . ?
O4' C4' C5' C6' 63.2(9) . . . . ?
C3' C4' C5' C6' -179.2(7) . . . . ?
O5 C5 C6 C1 -175.7(7) . . . . ?
C4 C5 C6 C1 -55.3(9) . . . . ?
C7 C1 C6 C5 -179.7(8) . . . . ?
C2 C1 C6 C5 54.2(9) . . . . ?
O5' C5' C6' O6' 65.9(9) . . . . ?
C4' C5' C6' O6' -176.1(7) . . . . ?
C2 C1 C7 O7A -157.0(8) . . . . ?
C6 C1 C7 O7A 79.6(10) . . . . ?
C2 C1 C7 O7B 26.2(10) . . . . ?
C6 C1 C7 O7B -97.2(8) . . . . ?
C3 C2 N1 O2A -73.9(11) . . . . ?
C1 C2 N1 O2A 48.3(11) . . . . ?
C3 C2 N1 O2B 106.0(9) . . . . ?
C1 C2 N1 O2B -131.8(8) . . . . ?
O7' C7' O2' C2' 15.4(14) . . . . ?
C8' C7' O2' C2' -164.5(7) . . . . ?
C3' C2' O2' C7' -112.4(8) . . . . ?
C1' C2' O2' C7' 126.1(8) . . . . ?
O9' C9' O3' C3' 3.4(13) . . . . ?
C10' C9' O3' C3' -176.1(7) . . . . ?
C2' C3' O3' C9' -133.5(7) . . . . ?
C4' C3' O3' C9' 104.7(8) . . . . ?
O5' C1' O3 C3 -92.3(7) . . . . ?
C2' C1' O3 C3 148.7(6) . . . . ?
C4 C3 O3 C1' -84.9(8) . . . . ?
C2 C3 O3 C1' 153.3(6) . . . . ?
O11' C11' O4' C4' 2.8(14) . . . . ?
C12' C11' O4' C4' -173.0(8) . . . . ?
C5' C4' O4' C11' -135.4(8) . . . . ?
C3' C4' O4' C11' 105.4(7) . . . . ?
O3 C1' O5' C5' 176.1(6) . . . . ?
C2' C1' O5' C5' -65.1(8) . . . . ?
C4' C5' O5' C1' 69.2(7) . . . . ?
C6' C5' O5' C1' -168.7(6) . . . . ?
O13' C13' O6' C6' -9.9(15) . . . . ?
C14' C13' O6' C6' 173.7(8) . . . . ?
C5' C6' O6' C13' -133.9(8) . . . . ?
O7A C7 O7B C8 1.1(13) . . . . ?
C1 C7 O7B C8 178.0(7) . . . . ?

loop_
_cod_related_entry_id
_cod_related_entry_database
_cod_related_entry_code
1 ChemSpider 9528287
